data_4343557
loop_
_publ_author_name
'Suzuki, Tatsuya'
'Wasada-Tsutsui, Yuko'
'Ogawa, Takahiko'
'Inomata, Tomohiko'
'Ozawa, Tomohiro'
'Sakai, Yoichi'
'Fryzuk, Michael D.'
'Masuda, Hideki'

_publ_section_title
;
 N2 Activation by an Iron Complex with a Strong Electron-Donating
 Iminophosphorane Ligand.
;
_journal_issue 19
_journal_name_full 'Inorganic chemistry'
_journal_page_first 9271
_journal_page_last 9281
_journal_paper_doi 10.1021/acs.inorgchem.5b00536
_journal_volume 54
_journal_year 2015
_chemical_formula_moiety 'C70 H110 Br2 Fe2 N4 P4'
_chemical_formula_sum 'C70 H110 Br2 Fe2 N4 P4'
_chemical_formula_weight 1403.06
_space_group_IT_number 14
_symmetry_cell_setting monoclinic
_symmetry_Int_Tables_number 14
_symmetry_space_group_name_Hall '-P 2ybc'
_symmetry_space_group_name_H-M 'P 1 21/c 1'
_atom_sites_solution_hydrogens geom
_atom_sites_solution_primary direct
_atom_sites_solution_secondary difmap
_cell_angle_alpha 90.0000
_cell_angle_beta 115.424(3)
_cell_angle_gamma 90.0000
_cell_formula_units_Z 2
_cell_length_a 20.7036(12)
_cell_length_b 9.1004(5)
_cell_length_c 20.8146(13)
_cell_measurement_reflns_used 11748
_cell_measurement_temperature 173
_cell_measurement_theta_max 27.49
_cell_measurement_theta_min 3.04
_cell_volume 3541.9(4)
_computing_cell_refinement CrystalClear
_computing_data_collection 'CrystalClear (Rigaku Inc., 2008)'
_computing_data_reduction CrystalClear
_computing_molecular_graphics 'CrystalStructure 4.0'
_computing_publication_material 'CrystalStructure 4.0 (Rigaku, 2010)'
_computing_structure_refinement 'SHELXL97 (Sheldrick, 2008)'
_computing_structure_solution 'SIR92 (Altomare, et al., 1994)'
_diffrn_ambient_temperature 173
_diffrn_detector_area_resol_mean 7.314
_diffrn_measured_fraction_theta_full 0.994
_diffrn_measured_fraction_theta_max 0.994
_diffrn_measurement_device_type 'Rigaku Mercury70'
_diffrn_measurement_method \w
_diffrn_radiation_type 'Mo K\a'
_diffrn_radiation_wavelength 0.71075
_diffrn_reflns_av_R_equivalents 0.0261
_diffrn_reflns_limit_h_max 26
_diffrn_reflns_limit_h_min -26
_diffrn_reflns_limit_k_max 11
_diffrn_reflns_limit_k_min -11
_diffrn_reflns_limit_l_max 26
_diffrn_reflns_limit_l_min -26
_diffrn_reflns_number 27027
_diffrn_reflns_theta_full 27.51
_diffrn_reflns_theta_max 27.51
_diffrn_standards_number 0
_exptl_absorpt_coefficient_mu 1.673
_exptl_absorpt_correction_T_max 0.716
_exptl_absorpt_correction_T_min 0.542
_exptl_absorpt_correction_type numerical
_exptl_absorpt_process_details 'NUMABS (Rigaku, 1999)'
_exptl_crystal_colour colorless
_exptl_crystal_density_diffrn 1.315
_exptl_crystal_density_method 'not measured'
_exptl_crystal_description block
_exptl_crystal_F_000 1480.00
_exptl_crystal_size_max 0.200
_exptl_crystal_size_mid 0.200
_exptl_crystal_size_min 0.200
_refine_diff_density_max 1.310
_refine_diff_density_min -0.580
_refine_ls_extinction_method none
_refine_ls_goodness_of_fit_ref 1.091
_refine_ls_hydrogen_treatment constr
_refine_ls_number_parameters 370
_refine_ls_number_reflns 8104
_refine_ls_number_restraints 0
_refine_ls_R_factor_gt 0.0362
_refine_ls_shift/su_max 0.002
_refine_ls_structure_factor_coef Fsqd
_refine_ls_weighting_details 'w = 1/[\s^2^(Fo^2^)+(0.0610P)^2^+0.6619P] where P=(Fo^2^+2Fc^2^)/3'
_refine_ls_weighting_scheme calc
_refine_ls_wR_factor_ref 0.1007
_reflns_number_gt 7387
_reflns_number_total 8104
_reflns_threshold_expression F^2^>2.0\s(F^2^)
_cod_data_source_file ic5b00536_si_001.cif
_cod_data_source_block FeBrNpNP
_cod_depositor_comments 'Adding full bibliography for 4343557--4343561.cif.'
_cod_database_code 4343557

loop_
_symmetry_equiv_pos_site_id
_symmetry_equiv_pos_as_xyz
1 +X,+Y,+Z
2 -X,1/2+Y,1/2-Z
3 -X,-Y,-Z
4 +X,1/2-Y,1/2+Z

loop_
_atom_site_label
_atom_site_type_symbol
_atom_site_fract_x
_atom_site_fract_y
_atom_site_fract_z
_atom_site_U_iso_or_equiv
_atom_site_adp_type
_atom_site_occupancy
_atom_site_symmetry_multiplicity
_atom_site_calc_flag
_atom_site_refinement_flags
Br1 Br 0.376018(10) 0.68932(2) 0.851018(10) 0.02130(7) Uani 1.0 4 d .
Fe1 Fe 0.304512(13) 0.47407(3) 0.794563(13) 0.01369(8) Uani 1.0 4 d .
P1 P 0.27093(2) 0.49725(5) 0.63510(2) 0.01402(10) Uani 1.0 4 d .
P2 P 0.36343(2) 0.24551(5) 0.84315(2) 0.01487(10) Uani 1.0 4 d .
N1 N 0.19768(8) 0.48044(16) 0.75314(8) 0.0150(3) Uani 1.0 4 d .
N2 N 0.32288(8) 0.41509(16) 0.70872(8) 0.0151(3) Uani 1.0 4 d .
C1 C 0.14911(10) 0.4419(2) 0.78281(9) 0.0155(4) Uani 1.0 4 d .
C2 C 0.16678(10) 0.47391(19) 0.85512(10) 0.0173(4) Uani 1.0 4 d .
C3 C 0.12038(11) 0.4285(3) 0.88379(10) 0.0233(4) Uani 1.0 4 d .
C4 C 0.05829(11) 0.3519(3) 0.84401(11) 0.0268(5) Uani 1.0 4 d .
C5 C 0.04150(11) 0.3195(3) 0.77405(12) 0.0254(5) Uani 1.0 4 d .
C6 C 0.08557(10) 0.3629(2) 0.74214(10) 0.0196(4) Uani 1.0 4 d .
C7 C 0.06348(11) 0.3186(3) 0.66490(11) 0.0240(5) Uani 1.0 4 d .
C8 C 0.06575(13) 0.1517(3) 0.65792(14) 0.0372(6) Uani 1.0 4 d .
C9 C -0.01154(12) 0.3746(3) 0.61543(12) 0.0389(6) Uani 1.0 4 d .
C10 C 0.23336(10) 0.5599(3) 0.90111(10) 0.0205(4) Uani 1.0 4 d .
C11 C 0.21889(14) 0.7238(3) 0.89262(13) 0.0360(6) Uani 1.0 4 d .
C12 C 0.26656(12) 0.5175(3) 0.98008(11) 0.0282(5) Uani 1.0 4 d .
C13 C 0.17452(9) 0.5721(2) 0.69587(9) 0.0160(4) Uani 1.0 4 d .
C14 C 0.11359(10) 0.6799(2) 0.68099(10) 0.0199(4) Uani 1.0 4 d .
C15 C 0.09456(11) 0.7340(3) 0.60576(11) 0.0250(5) Uani 1.0 4 d .
C16 C 0.16596(11) 0.7257(3) 0.59989(10) 0.0218(4) Uani 1.0 4 d .
C17 C 0.20364(9) 0.5952(2) 0.64799(9) 0.0162(4) Uani 1.0 4 d .
C18 C 0.22856(10) 0.3634(2) 0.56248(9) 0.0181(4) Uani 1.0 4 d .
C19 C 0.20326(11) 0.2304(3) 0.59012(11) 0.0238(4) Uani 1.0 4 d .
C20 C 0.16692(11) 0.4314(3) 0.49797(10) 0.0271(5) Uani 1.0 4 d .
C21 C 0.31197(10) 0.6391(2) 0.60166(9) 0.0172(4) Uani 1.0 4 d .
C22 C 0.35250(11) 0.7496(3) 0.66092(10) 0.0246(4) Uani 1.0 4 d .
C23 C 0.35870(11) 0.5876(3) 0.56565(10) 0.0229(4) Uani 1.0 4 d .
C24 C 0.37008(10) 0.29800(19) 0.71475(9) 0.0155(4) Uani 1.0 4 d .
C25 C 0.39665(10) 0.2676(3) 0.66419(10) 0.0196(4) Uani 1.0 4 d .
C26 C 0.44284(10) 0.1516(3) 0.67240(10) 0.0219(4) Uani 1.0 4 d .
C27 C 0.46438(10) 0.0592(3) 0.73112(10) 0.0225(4) Uani 1.0 4 d .
C28 C 0.43949(10) 0.0873(2) 0.78167(10) 0.0200(4) Uani 1.0 4 d .
C29 C 0.39366(10) 0.20523(19) 0.77523(9) 0.0158(4) Uani 1.0 4 d .
C30 C 0.44621(10) 0.2337(3) 0.92712(10) 0.0213(4) Uani 1.0 4 d .
C31 C 0.43065(13) 0.2471(3) 0.99143(11) 0.0370(6) Uani 1.0 4 d .
C32 C 0.49925(10) 0.3521(3) 0.92801(11) 0.0241(4) Uani 1.0 4 d .
C33 C 0.30898(10) 0.0840(2) 0.84424(10) 0.0186(4) Uani 1.0 4 d .
C34 C 0.25820(12) 0.1260(3) 0.87729(12) 0.0284(5) Uani 1.0 4 d .
C35 C 0.26638(12) 0.0242(3) 0.76894(12) 0.0304(5) Uani 1.0 4 d .
H3 H 0.1317 0.4509 0.9320 0.0280 Uiso 1.0 4 calc R
H4 H 0.0275 0.3218 0.8648 0.0322 Uiso 1.0 4 calc R
H5 H -0.0011 0.2665 0.7468 0.0305 Uiso 1.0 4 calc R
H7 H 0.0984 0.3628 0.6490 0.0288 Uiso 1.0 4 calc R
H8A H 0.0328 0.1060 0.6746 0.0446 Uiso 1.0 4 calc R
H8B H 0.1144 0.1163 0.6867 0.0446 Uiso 1.0 4 calc R
H8C H 0.0514 0.1256 0.6080 0.0446 Uiso 1.0 4 calc R
H9A H -0.0474 0.3203 0.6249 0.0467 Uiso 1.0 4 calc R
H9B H -0.0200 0.3598 0.5658 0.0467 Uiso 1.0 4 calc R
H9C H -0.0150 0.4796 0.6241 0.0467 Uiso 1.0 4 calc R
H10 H 0.2700 0.5384 0.8830 0.0246 Uiso 1.0 4 calc R
H11A H 0.1844 0.7500 0.9115 0.0432 Uiso 1.0 4 calc R
H11B H 0.1993 0.7499 0.8421 0.0432 Uiso 1.0 4 calc R
H11C H 0.2636 0.7775 0.9188 0.0432 Uiso 1.0 4 calc R
H12A H 0.2333 0.5426 1.0006 0.0338 Uiso 1.0 4 calc R
H12B H 0.3115 0.5711 1.0053 0.0338 Uiso 1.0 4 calc R
H12C H 0.2760 0.4116 0.9848 0.0338 Uiso 1.0 4 calc R
H14A H 0.1292 0.7624 0.7153 0.0239 Uiso 1.0 4 calc R
H14B H 0.0722 0.6305 0.6837 0.0239 Uiso 1.0 4 calc R
H15A H 0.0763 0.8360 0.5992 0.0300 Uiso 1.0 4 calc R
H15B H 0.0582 0.6699 0.5700 0.0300 Uiso 1.0 4 calc R
H16A H 0.1582 0.7076 0.5502 0.0261 Uiso 1.0 4 calc R
H16B H 0.1939 0.8174 0.6172 0.0261 Uiso 1.0 4 calc R
H18 H 0.2656 0.3292 0.5470 0.0217 Uiso 1.0 4 calc R
H19A H 0.1743 0.2635 0.6142 0.0286 Uiso 1.0 4 calc R
H19B H 0.2448 0.1758 0.6238 0.0286 Uiso 1.0 4 calc R
H19C H 0.1744 0.1665 0.5502 0.0286 Uiso 1.0 4 calc R
H20A H 0.1293 0.4633 0.5115 0.0325 Uiso 1.0 4 calc R
H20B H 0.1475 0.3582 0.4599 0.0325 Uiso 1.0 4 calc R
H20C H 0.1845 0.5162 0.4812 0.0325 Uiso 1.0 4 calc R
H21 H 0.2714 0.6948 0.5646 0.0206 Uiso 1.0 4 calc R
H22A H 0.3963 0.7039 0.6960 0.0296 Uiso 1.0 4 calc R
H22B H 0.3222 0.7795 0.6841 0.0296 Uiso 1.0 4 calc R
H22C H 0.3649 0.8361 0.6405 0.0296 Uiso 1.0 4 calc R
H23A H 0.4018 0.5399 0.6009 0.0275 Uiso 1.0 4 calc R
H23B H 0.3724 0.6723 0.5452 0.0275 Uiso 1.0 4 calc R
H23C H 0.3318 0.5174 0.5278 0.0275 Uiso 1.0 4 calc R
H25 H 0.3825 0.3284 0.6233 0.0235 Uiso 1.0 4 calc R
H26 H 0.4600 0.1350 0.6374 0.0263 Uiso 1.0 4 calc R
H27 H 0.4955 -0.0213 0.7363 0.0270 Uiso 1.0 4 calc R
H28 H 0.4539 0.0249 0.8220 0.0240 Uiso 1.0 4 calc R
H30 H 0.4685 0.1354 0.9288 0.0256 Uiso 1.0 4 calc R
H31A H 0.4101 0.3441 0.9915 0.0443 Uiso 1.0 4 calc R
H31B H 0.4751 0.2354 1.0348 0.0443 Uiso 1.0 4 calc R
H31C H 0.3966 0.1707 0.9897 0.0443 Uiso 1.0 4 calc R
H32A H 0.5425 0.3468 0.9730 0.0289 Uiso 1.0 4 calc R
H32B H 0.4773 0.4493 0.9234 0.0289 Uiso 1.0 4 calc R
H32C H 0.5119 0.3359 0.8882 0.0289 Uiso 1.0 4 calc R
H33 H 0.3419 0.0052 0.8740 0.0223 Uiso 1.0 4 calc R
H34A H 0.2222 0.1951 0.8459 0.0341 Uiso 1.0 4 calc R
H34B H 0.2855 0.1721 0.9237 0.0341 Uiso 1.0 4 calc R
H34C H 0.2344 0.0374 0.8834 0.0341 Uiso 1.0 4 calc R
H35A H 0.2361 -0.0574 0.7704 0.0364 Uiso 1.0 4 calc R
H35B H 0.2995 -0.0107 0.7499 0.0364 Uiso 1.0 4 calc R
H35C H 0.2362 0.1024 0.7383 0.0364 Uiso 1.0 4 calc R

loop_
_atom_site_aniso_label
_atom_site_aniso_U_11
_atom_site_aniso_U_22
_atom_site_aniso_U_33
_atom_site_aniso_U_12
_atom_site_aniso_U_13
_atom_site_aniso_U_23
Br1 0.02099(11) 0.01762(12) 0.02239(11) -0.00343(7) 0.00655(8) -0.00356(7)
Fe1 0.01335(13) 0.01417(14) 0.01296(13) 0.00035(9) 0.00508(10) -0.00073(9)
P1 0.0152(3) 0.0152(3) 0.0117(2) 0.00129(17) 0.00576(17) 0.00054(16)
P2 0.0170(3) 0.0147(3) 0.0126(2) 0.00168(17) 0.00612(17) 0.00187(16)
N1 0.0145(7) 0.0178(8) 0.0133(7) 0.0008(6) 0.0066(6) 0.0007(6)
N2 0.0173(8) 0.0154(8) 0.0128(7) 0.0032(6) 0.0066(6) 0.0017(6)
C1 0.0165(9) 0.0144(8) 0.0171(9) 0.0027(7) 0.0086(7) 0.0031(7)
C2 0.0180(9) 0.0144(9) 0.0205(9) 0.0029(7) 0.0092(8) 0.0024(7)
C3 0.0268(10) 0.0255(10) 0.0223(10) 0.0009(9) 0.0149(8) 0.0040(8)
C4 0.0230(10) 0.0311(11) 0.0309(11) -0.0012(9) 0.0159(9) 0.0060(9)
C5 0.0179(10) 0.0262(11) 0.0311(11) -0.0034(8) 0.0095(9) 0.0026(9)
C6 0.0163(9) 0.0190(9) 0.0222(9) 0.0004(8) 0.0070(8) 0.0012(8)
C7 0.0184(10) 0.0276(11) 0.0230(10) -0.0061(8) 0.0061(8) -0.0039(8)
C8 0.0333(13) 0.0315(12) 0.0466(15) -0.0078(10) 0.0171(11) -0.0121(11)
C9 0.0278(12) 0.0491(15) 0.0275(12) 0.0004(11) 0.0001(10) -0.0008(11)
C10 0.0238(10) 0.0226(10) 0.0177(9) -0.0051(8) 0.0114(8) -0.0037(8)
C11 0.0471(15) 0.0219(11) 0.0318(12) -0.0034(11) 0.0100(11) 0.0011(10)
C12 0.0334(12) 0.0263(11) 0.0204(10) -0.0013(9) 0.0073(9) 0.0005(8)
C13 0.0147(8) 0.0152(9) 0.0157(8) 0.0009(7) 0.0043(7) -0.0010(7)
C14 0.0196(9) 0.0211(10) 0.0216(10) 0.0067(7) 0.0112(8) 0.0044(8)
C15 0.0230(10) 0.0288(11) 0.0249(10) 0.0109(9) 0.0118(9) 0.0081(9)
C16 0.0233(10) 0.0235(10) 0.0202(9) 0.0067(8) 0.0110(8) 0.0063(8)
C17 0.0166(9) 0.0160(9) 0.0155(8) 0.0024(7) 0.0065(7) 0.0019(7)
C18 0.0201(9) 0.0190(9) 0.0150(8) -0.0000(8) 0.0074(7) -0.0010(7)
C19 0.0296(11) 0.0202(10) 0.0234(10) -0.0064(9) 0.0130(9) -0.0057(8)
C20 0.0294(11) 0.0273(11) 0.0163(9) -0.0004(9) 0.0019(8) -0.0012(8)
C21 0.0188(9) 0.0175(9) 0.0154(8) 0.0014(7) 0.0073(7) 0.0026(7)
C22 0.0292(11) 0.0210(10) 0.0225(10) -0.0060(9) 0.0098(9) -0.0026(8)
C23 0.0256(10) 0.0231(10) 0.0251(10) -0.0004(8) 0.0157(9) 0.0017(8)
C24 0.0151(9) 0.0152(9) 0.0163(9) 0.0001(7) 0.0067(7) -0.0004(7)
C25 0.0213(10) 0.0210(10) 0.0175(9) 0.0032(8) 0.0093(8) 0.0019(8)
C26 0.0206(9) 0.0256(10) 0.0215(9) 0.0023(8) 0.0110(8) -0.0022(8)
C27 0.0196(10) 0.0219(10) 0.0243(10) 0.0052(8) 0.0078(8) -0.0024(8)
C28 0.0202(9) 0.0183(9) 0.0172(9) 0.0031(8) 0.0039(7) 0.0014(7)
C29 0.0163(9) 0.0158(9) 0.0145(8) -0.0003(7) 0.0059(7) 0.0004(7)
C30 0.0204(10) 0.0242(10) 0.0154(9) 0.0009(8) 0.0039(8) 0.0030(8)
C31 0.0320(12) 0.0582(16) 0.0177(10) -0.0088(12) 0.0079(9) 0.0009(11)
C32 0.0177(9) 0.0285(11) 0.0226(10) 0.0002(8) 0.0054(8) -0.0003(8)
C33 0.0205(9) 0.0142(9) 0.0213(9) 0.0003(7) 0.0093(8) 0.0035(7)
C34 0.0323(11) 0.0225(11) 0.0386(12) 0.0005(9) 0.0230(10) 0.0042(9)
C35 0.0306(12) 0.0304(12) 0.0263(11) -0.0113(9) 0.0087(9) -0.0027(9)

loop_
_atom_type_symbol
_atom_type_description
_atom_type_scat_dispersion_real
_atom_type_scat_dispersion_imag
_atom_type_scat_source
C C 0.0033 0.0016
;
International Tables for Crystallography
(1992, Vol. C, Tables 4.2.6.8 and 6.1.1.4)
;
H H 0.0000 0.0000
;
International Tables for Crystallography
(1992, Vol. C, Table 6.1.1.4)
;
Br Br -0.2901 2.4595
;
International Tables for Crystallography
(1992, Vol. C, Tables 4.2.6.8 and 6.1.1.4)
;
Fe Fe 0.3463 0.8444
;
International Tables for Crystallography
(1992, Vol. C, Tables 4.2.6.8 and 6.1.1.4)
;
N N 0.0061 0.0033
;
International Tables for Crystallography
(1992, Vol. C, Tables 4.2.6.8 and 6.1.1.4)
;
P P 0.1023 0.0942
;
International Tables for Crystallography
(1992, Vol. C, Tables 4.2.6.8 and 6.1.1.4)
;

loop_
_geom_angle_atom_site_label_1
_geom_angle_atom_site_label_2
_geom_angle_atom_site_label_3
_geom_angle
_geom_angle_publ_flag
Br1 Fe1 P2 113.575(14) yes
Br1 Fe1 N1 121.06(5) yes
Br1 Fe1 N2 109.24(5) yes
P2 Fe1 N1 118.29(5) yes
P2 Fe1 N2 83.67(5) yes
N1 Fe1 N2 102.49(7) yes
N2 P1 C17 109.50(10) yes
N2 P1 C18 110.98(8) yes
N2 P1 C21 116.93(8) yes
C17 P1 C18 109.19(9) yes
C17 P1 C21 103.05(10) yes
C18 P1 C21 106.73(9) yes
Fe1 P2 C29 97.45(6) yes
Fe1 P2 C30 122.96(7) yes
Fe1 P2 C33 119.24(6) yes
C29 P2 C30 103.58(10) yes
C29 P2 C33 105.31(10) yes
C30 P2 C33 105.24(9) yes
Fe1 N1 C1 131.19(11) yes
Fe1 N1 C13 107.68(14) yes
C1 N1 C13 118.62(15) yes
Fe1 N2 P1 113.90(9) yes
Fe1 N2 C24 119.94(12) yes
P1 N2 C24 125.57(15) yes
N1 C1 C2 119.91(16) yes
N1 C1 C6 120.70(18) yes
C2 C1 C6 119.2(2) yes
C1 C2 C3 118.85(17) yes
C1 C2 C10 121.8(2) yes
C3 C2 C10 119.34(19) yes
C2 C3 C4 121.9(2) yes
C3 C4 C5 119.3(3) yes
C4 C5 C6 121.56(19) yes
C1 C6 C5 119.19(19) yes
C1 C6 C7 123.0(2) yes
C5 C6 C7 117.75(17) yes
C6 C7 C8 110.79(19) yes
C6 C7 C9 112.2(2) yes
C8 C7 C9 109.24(17) yes
C2 C10 C11 110.71(16) yes
C2 C10 C12 114.49(19) yes
C11 C10 C12 110.34(18) yes
N1 C13 C14 121.5(2) yes
N1 C13 C17 128.64(18) yes
C14 C13 C17 109.56(16) yes
C13 C14 C15 104.11(19) yes
C14 C15 C16 103.46(15) yes
C15 C16 C17 102.90(18) yes
P1 C17 C13 130.35(14) yes
P1 C17 C16 120.29(17) yes
C13 C17 C16 109.33(18) yes
P1 C18 C19 109.53(14) yes
P1 C18 C20 112.10(14) yes
C19 C18 C20 111.06(16) yes
P1 C21 C22 109.79(15) yes
P1 C21 C23 117.55(14) yes
C22 C21 C23 110.65(17) yes
N2 C24 C25 123.94(17) yes
N2 C24 C29 119.3(2) yes
C25 C24 C29 116.78(18) yes
C24 C25 C26 121.88(19) yes
C25 C26 C27 120.9(3) yes
C26 C27 C28 118.31(19) yes
C27 C28 C29 121.93(18) yes
P2 C29 C24 118.02(15) yes
P2 C29 C28 121.81(15) yes
C24 C29 C28 120.2(2) yes
P2 C30 C31 111.63(15) yes
P2 C30 C32 109.77(14) yes
C31 C30 C32 110.89(18) yes
P2 C33 C34 110.22(14) yes
P2 C33 C35 110.77(16) yes
C34 C33 C35 110.10(17) yes
C2 C3 H3 119.080 no
C4 C3 H3 119.060 no
C3 C4 H4 120.362 no
C5 C4 H4 120.348 no
C4 C5 H5 119.230 no
C6 C5 H5 119.214 no
C6 C7 H7 108.145 no
C8 C7 H7 108.148 no
C9 C7 H7 108.147 no
C7 C8 H8A 109.467 no
C7 C8 H8B 109.472 no
C7 C8 H8C 109.465 no
H8A C8 H8B 109.471 no
H8A C8 H8C 109.468 no
H8B C8 H8C 109.484 no
C7 C9 H9A 109.469 no
C7 C9 H9B 109.478 no
C7 C9 H9C 109.465 no
H9A C9 H9B 109.472 no
H9A C9 H9C 109.471 no
H9B C9 H9C 109.472 no
C2 C10 H10 106.966 no
C11 C10 H10 106.972 no
C12 C10 H10 106.956 no
C10 C11 H11A 109.478 no
C10 C11 H11B 109.460 no
C10 C11 H11C 109.467 no
H11A C11 H11B 109.483 no
H11A C11 H11C 109.479 no
H11B C11 H11C 109.461 no
C10 C12 H12A 109.473 no
C10 C12 H12B 109.474 no
C10 C12 H12C 109.467 no
H12A C12 H12B 109.476 no
H12A C12 H12C 109.467 no
H12B C12 H12C 109.470 no
C13 C14 H14A 110.944 no
C13 C14 H14B 110.937 no
C15 C14 H14A 110.930 no
C15 C14 H14B 110.934 no
H14A C14 H14B 108.945 no
C14 C15 H15A 111.079 no
C14 C15 H15B 111.067 no
C16 C15 H15A 111.065 no
C16 C15 H15B 111.071 no
H15A C15 H15B 109.032 no
C15 C16 H16A 111.188 no
C15 C16 H16B 111.181 no
C17 C16 H16A 111.185 no
C17 C16 H16B 111.190 no
H16A C16 H16B 109.115 no
P1 C18 H18 107.998 no
C19 C18 H18 107.995 no
C20 C18 H18 107.998 no
C18 C19 H19A 109.474 no
C18 C19 H19B 109.466 no
C18 C19 H19C 109.467 no
H19A C19 H19B 109.478 no
H19A C19 H19C 109.480 no
H19B C19 H19C 109.461 no
C18 C20 H20A 109.482 no
C18 C20 H20B 109.474 no
C18 C20 H20C 109.468 no
H20A C20 H20B 109.475 no
H20A C20 H20C 109.467 no
H20B C20 H20C 109.460 no
P1 C21 H21 106.019 no
C22 C21 H21 106.015 no
C23 C21 H21 106.030 no
C21 C22 H22A 109.469 no
C21 C22 H22B 109.484 no
C21 C22 H22C 109.465 no
H22A C22 H22B 109.465 no
H22A C22 H22C 109.470 no
H22B C22 H22C 109.473 no
C21 C23 H23A 109.474 no
C21 C23 H23B 109.470 no
C21 C23 H23C 109.467 no
H23A C23 H23B 109.482 no
H23A C23 H23C 109.470 no
H23B C23 H23C 109.465 no
C24 C25 H25 119.062 no
C26 C25 H25 119.059 no
C25 C26 H26 119.549 no
C27 C26 H26 119.545 no
C26 C27 H27 120.844 no
C28 C27 H27 120.844 no
C27 C28 H28 119.029 no
C29 C28 H28 119.040 no
P2 C30 H30 108.147 no
C31 C30 H30 108.147 no
C32 C30 H30 108.141 no
C30 C31 H31A 109.465 no
C30 C31 H31B 109.477 no
C30 C31 H31C 109.473 no
H31A C31 H31B 109.471 no
H31A C31 H31C 109.476 no
H31B C31 H31C 109.466 no
C30 C32 H32A 109.466 no
C30 C32 H32B 109.478 no
C30 C32 H32C 109.469 no
H32A C32 H32B 109.471 no
H32A C32 H32C 109.467 no
H32B C32 H32C 109.477 no
P2 C33 H33 108.564 no
C34 C33 H33 108.571 no
C35 C33 H33 108.554 no
C33 C34 H34A 109.466 no
C33 C34 H34B 109.460 no
C33 C34 H34C 109.458 no
H34A C34 H34B 109.482 no
H34A C34 H34C 109.479 no
H34B C34 H34C 109.483 no
C33 C35 H35A 109.464 no
C33 C35 H35B 109.480 no
C33 C35 H35C 109.466 no
H35A C35 H35B 109.467 no
H35A C35 H35C 109.469 no
H35B C35 H35C 109.481 no

loop_
_geom_bond_atom_site_label_1
_geom_bond_atom_site_label_2
_geom_bond_distance
_geom_bond_publ_flag
Br1 Fe1 2.4323(4) yes
Fe1 P2 2.4037(5) yes
Fe1 N1 2.0004(16) yes
Fe1 N2 2.0515(19) yes
P1 N2 1.6275(14) yes
P1 C17 1.769(2) yes
P1 C18 1.8436(18) yes
P1 C21 1.839(3) yes
P2 C29 1.812(3) yes
P2 C30 1.8525(16) yes
P2 C33 1.858(2) yes
N1 C1 1.431(3) yes
N1 C13 1.362(3) yes
N2 C24 1.415(3) yes
C1 C2 1.418(3) yes
C1 C6 1.417(3) yes
C2 C3 1.393(4) yes
C2 C10 1.515(3) yes
C3 C4 1.382(3) yes
C4 C5 1.376(4) yes
C5 C6 1.396(4) yes
C6 C7 1.525(3) yes
C7 C8 1.529(4) yes
C7 C9 1.536(3) yes
C10 C11 1.517(3) yes
C10 C12 1.534(3) yes
C13 C14 1.521(3) yes
C13 C17 1.384(4) yes
C14 C15 1.523(3) yes
C15 C16 1.537(4) yes
C16 C17 1.534(3) yes
C18 C19 1.526(3) yes
C18 C20 1.531(3) yes
C21 C22 1.533(3) yes
C21 C23 1.530(4) yes
C24 C25 1.408(4) yes
C24 C29 1.417(3) yes
C25 C26 1.385(3) yes
C26 C27 1.390(3) yes
C27 C28 1.380(4) yes
C28 C29 1.400(3) yes
C30 C31 1.510(4) yes
C30 C32 1.533(3) yes
C33 C34 1.531(4) yes
C33 C35 1.531(3) yes
C3 H3 0.950 no
C4 H4 0.950 no
C5 H5 0.950 no
C7 H7 1.000 no
C8 H8A 0.980 no
C8 H8B 0.980 no
C8 H8C 0.980 no
C9 H9A 0.980 no
C9 H9B 0.980 no
C9 H9C 0.980 no
C10 H10 1.000 no
C11 H11A 0.980 no
C11 H11B 0.980 no
C11 H11C 0.980 no
C12 H12A 0.980 no
C12 H12B 0.980 no
C12 H12C 0.980 no
C14 H14A 0.990 no
C14 H14B 0.990 no
C15 H15A 0.990 no
C15 H15B 0.990 no
C16 H16A 0.990 no
C16 H16B 0.990 no
C18 H18 1.000 no
C19 H19A 0.980 no
C19 H19B 0.980 no
C19 H19C 0.980 no
C20 H20A 0.980 no
C20 H20B 0.980 no
C20 H20C 0.980 no
C21 H21 1.000 no
C22 H22A 0.980 no
C22 H22B 0.980 no
C22 H22C 0.980 no
C23 H23A 0.980 no
C23 H23B 0.980 no
C23 H23C 0.980 no
C25 H25 0.950 no
C26 H26 0.950 no
C27 H27 0.950 no
C28 H28 0.950 no
C30 H30 1.000 no
C31 H31A 0.980 no
C31 H31B 0.980 no
C31 H31C 0.980 no
C32 H32A 0.980 no
C32 H32B 0.980 no
C32 H32C 0.980 no
C33 H33 1.000 no
C34 H34A 0.980 no
C34 H34B 0.980 no
C34 H34C 0.980 no
C35 H35A 0.980 no
C35 H35B 0.980 no
C35 H35C 0.980 no

loop_
_geom_contact_atom_site_label_1
_geom_contact_atom_site_label_2
_geom_contact_distance
_geom_contact_publ_flag
_geom_contact_site_symmetry_2
Fe1 C2 3.579(3) no .
Fe1 C10 3.241(3) no .
Fe1 C17 3.0681(16) no .
P1 N1 3.400(2) no .
P1 C25 3.187(2) no .
N1 C7 2.980(3) no .
N1 C10 2.933(3) no .
N1 C11 3.526(3) no .
N2 C13 3.293(3) no .
N2 C19 3.131(3) no .
N2 C22 3.341(3) no .
C1 C4 2.808(4) no .
C1 C8 3.586(3) no .
C1 C11 3.326(3) no .
C1 C14 2.896(3) no .
C2 C5 2.791(3) no .
C2 C13 3.502(3) no .
C3 C6 2.783(3) no .
C3 C11 3.331(4) no .
C3 C12 2.937(3) no .
C5 C8 3.078(4) no .
C5 C9 3.041(4) no .
C6 C13 3.077(3) no .
C6 C14 3.304(3) no .
C7 C13 3.122(3) no .
C7 C14 3.420(3) no .
C16 C20 3.422(3) no .
C16 C21 3.109(4) no .
C16 C22 3.516(3) no .
C17 C19 3.530(3) no .
C17 C20 3.242(3) no .
C17 C22 3.292(3) no .
C18 C23 3.357(3) no .
C18 C24 3.318(3) no .
C18 C25 3.321(3) no .
C19 C24 3.368(3) no .
C20 C21 3.418(3) no .
C23 C25 3.452(3) no .
C24 C27 2.843(3) no .
C25 C28 2.756(3) no .
C26 C29 2.780(4) no .
C28 C30 3.255(3) no .
C28 C33 3.467(4) no .
C28 C35 3.526(4) no .
C29 C32 3.272(3) no .
C29 C35 3.063(4) no .
C31 C33 3.363(3) no .
C31 C34 3.511(3) no .
C9 C20 3.538(3) no 3_566
C20 C9 3.538(3) no 3_566
C22 C27 3.540(3) no 1_565
C27 C22 3.540(3) no 1_545
Br1 H10 2.8992 no .
Br1 H11C 3.2965 no .
Br1 H22A 3.4294 no .
Br1 H22B 3.2654 no .
Br1 H32B 2.9541 no .
Fe1 H10 2.3179 no .
Fe1 H32B 3.4356 no .
Fe1 H34A 3.4725 no .
P1 H16A 2.9478 no .
P1 H16B 3.2648 no .
P1 H19A 2.8231 no .
P1 H19B 2.9659 no .
P1 H20A 2.9723 no .
P1 H20C 2.9278 no .
P1 H22A 3.0093 no .
P1 H22B 2.7995 no .
P1 H23A 3.1077 no .
P1 H23C 3.0046 no .
P1 H25 2.8711 no .
P2 H10 3.5939 no .
P2 H28 2.9048 no .
P2 H31A 2.9523 no .
P2 H31C 2.9054 no .
P2 H32B 2.8992 no .
P2 H32C 2.9196 no .
P2 H34A 2.9850 no .
P2 H34B 2.8608 no .
P2 H35B 2.9580 no .
P2 H35C 2.9081 no .
N1 H7 2.4993 no .
N1 H10 2.5197 no .
N1 H11B 3.0643 no .
N1 H14A 2.8732 no .
N1 H14B 2.7342 no .
N1 H19A 3.3604 no .
N1 H34A 3.1446 no .
N1 H35C 3.5747 no .
N2 H18 3.1494 no .
N2 H19A 3.1688 no .
N2 H19B 2.8334 no .
N2 H22A 3.1037 no .
N2 H22B 3.3552 no .
N2 H23A 3.4855 no .
N2 H25 2.6816 no .
N2 H35C 3.5559 no .
C1 H3 3.2778 no .
C1 H5 3.2830 no .
C1 H7 2.6212 no .
C1 H8B 3.4728 no .
C1 H9C 3.5975 no .
C1 H10 2.6266 no .
C1 H11B 3.0591 no .
C1 H14A 3.1860 no .
C1 H14B 2.6295 no .
C1 H34A 2.7116 no .
C2 H4 3.2808 no .
C2 H11A 2.7300 no .
C2 H11B 2.6442 no .
C2 H11C 3.3363 no .
C2 H12A 2.8069 no .
C2 H12B 3.3892 no .
C2 H12C 2.7354 no .
C2 H14B 3.5489 no .
C2 H34A 2.8249 no .
C2 H34B 3.5508 no .
C3 H5 3.2359 no .
C3 H10 3.2610 no .
C3 H11A 3.1609 no .
C3 H12A 2.7527 no .
C3 H12C 3.0021 no .
C3 H34A 3.3172 no .
C5 H3 3.2340 no .
C5 H7 3.3097 no .
C5 H8A 2.7885 no .
C5 H8B 3.3705 no .
C5 H9A 2.8498 no .
C5 H9C 3.1781 no .
C5 H34A 3.5650 no .
C6 H4 3.2755 no .
C6 H8A 2.7048 no .
C6 H8B 2.7043 no .
C6 H8C 3.3564 no .
C6 H9A 2.8138 no .
C6 H9B 3.3709 no .
C6 H9C 2.6666 no .
C6 H14B 2.6828 no .
C6 H34A 3.1227 no .
C7 H5 2.6221 no .
C7 H14B 2.8598 no .
C7 H19A 2.9506 no .
C8 H5 2.9373 no .
C8 H9A 2.6332 no .
C8 H9B 2.7380 no .
C8 H9C 3.3447 no .
C8 H19A 2.9443 no .
C8 H35C 3.2232 no .
C9 H5 2.8258 no .
C9 H8A 2.7141 no .
C9 H8B 3.3479 no .
C9 H8C 2.6519 no .
C9 H14B 2.8864 no .
C9 H15B 3.3714 no .
C10 H3 2.6436 no .
C10 H34A 3.4882 no .
C11 H3 3.3719 no .
C11 H12A 2.6996 no .
C11 H12B 2.6916 no .
C11 H12C 3.3479 no .
C11 H14A 3.3625 no .
C12 H3 2.6004 no .
C12 H11A 2.7062 no .
C12 H11B 3.3510 no .
C12 H11C 2.6769 no .
C12 H31A 3.2814 no .
C12 H34B 3.4355 no .
C13 H7 2.3966 no .
C13 H10 3.5438 no .
C13 H11B 3.2872 no .
C13 H15A 3.2316 no .
C13 H15B 2.8356 no .
C13 H16A 3.1540 no .
C13 H16B 2.8967 no .
C13 H19A 3.2812 no .
C14 H7 2.9482 no .
C14 H9C 3.0179 no .
C14 H11B 3.1128 no .
C14 H16A 3.2383 no .
C14 H16B 2.8265 no .
C15 H7 3.4882 no .
C15 H9C 3.3756 no .
C15 H20A 3.4121 no .
C16 H14A 2.8348 no .
C16 H14B 3.2354 no .
C16 H20A 2.9091 no .
C16 H20C 3.2715 no .
C16 H21 2.6001 no .
C16 H22B 2.9845 no .
C17 H7 3.0429 no .
C17 H14A 2.9176 no .
C17 H14B 3.1297 no .
C17 H15A 3.2391 no .
C17 H15B 2.8235 no .
C17 H19A 3.0994 no .
C17 H20A 2.8500 no .
C17 H20C 3.3981 no .
C17 H21 2.8091 no .
C17 H22B 2.7967 no .
C18 H16A 3.4167 no .
C18 H21 3.1381 no .
C18 H23C 2.8950 no .
C18 H25 2.8975 no .
C19 H7 3.1540 no .
C19 H8B 3.4173 no .
C19 H8C 3.4544 no .
C19 H20A 2.7133 no .
C19 H20B 2.7110 no .
C19 H20C 3.3620 no .
C19 H25 3.5833 no .
C19 H35C 3.0874 no .
C20 H16A 2.7745 no .
C20 H19A 2.8096 no .
C20 H19B 3.3529 no .
C20 H19C 2.6214 no .
C20 H21 3.1261 no .
C20 H23C 3.2919 no .
C21 H16A 2.9565 no .
C21 H16B 3.0646 no .
C21 H18 3.0381 no .
C21 H20C 2.9694 no .
C21 H25 3.1248 no .
C22 H16B 3.0703 no .
C22 H23A 2.7096 no .
C22 H23B 2.7057 no .
C22 H23C 3.3625 no .
C23 H18 2.9584 no .
C23 H20C 3.3272 no .
C23 H22A 2.6983 no .
C23 H22B 3.3619 no .
C23 H22C 2.7183 no .
C23 H25 2.5956 no .
C24 H18 3.2351 no .
C24 H19B 2.7077 no .
C24 H23A 3.4976 no .
C24 H26 3.2916 no .
C24 H28 3.2934 no .
C24 H32C 3.5600 no .
C24 H35B 3.3888 no .
C24 H35C 3.5008 no .
C25 H18 2.8186 no .
C25 H19B 3.0024 no .
C25 H23A 2.8303 no .
C25 H23C 3.4285 no .
C25 H27 3.2733 no .
C26 H28 3.2358 no .
C27 H25 3.2629 no .
C28 H26 3.2374 no .
C28 H30 2.8907 no .
C28 H32C 3.0708 no .
C28 H33 3.4145 no .
C28 H35B 2.8267 no .
C29 H19B 3.3415 no .
C29 H25 3.2685 no .
C29 H27 3.2885 no .
C29 H30 2.9621 no .
C29 H32B 3.5858 no .
C29 H32C 2.8272 no .
C29 H33 3.2514 no .
C29 H35B 2.6569 no .
C29 H35C 3.1525 no .
C30 H28 2.9528 no .
C30 H33 2.8560 no .
C30 H34B 3.3448 no .
C31 H12C 3.4821 no .
C31 H32A 2.6644 no .
C31 H32B 2.7377 no .
C31 H32C 3.3456 no .
C31 H33 3.2161 no .
C31 H34B 2.8014 no .
C32 H28 3.5830 no .
C32 H31A 2.6939 no .
C32 H31B 2.6959 no .
C32 H31C 3.3516 no .
C33 H28 3.2701 no .
C33 H30 3.0384 no .
C33 H31C 2.8920 no .
C34 H12C 3.3452 no .
C34 H31C 2.8452 no .
C34 H35A 2.6595 no .
C34 H35B 3.3543 no .
C34 H35C 2.7365 no .
C35 H8B 2.9841 no .
C35 H19B 3.1744 no .
C35 H28 3.5505 no .
C35 H34A 2.6611 no .
C35 H34B 3.3542 no .
C35 H34C 2.7349 no .
H3 H4 2.3241 no .
H3 H10 3.5178 no .
H3 H11A 3.0301 no .
H3 H12A 2.1402 no .
H3 H12B 3.5358 no .
H3 H12C 2.7283 no .
H4 H5 2.3199 no .
H5 H7 3.5719 no .
H5 H8A 2.4067 no .
H5 H8B 3.4234 no .
H5 H9A 2.3475 no .
H5 H9C 3.1207 no .
H7 H8A 2.8651 no .
H7 H8B 2.3523 no .
H7 H8C 2.3704 no .
H7 H9A 2.8660 no .
H7 H9B 2.3165 no .
H7 H9C 2.4223 no .
H7 H14B 2.6624 no .
H7 H15B 3.1674 no .
H7 H19A 2.1872 no .
H7 H19C 3.5610 no .
H7 H20A 3.3164 no .
H7 H35C 3.5581 no .
H8A H9A 2.4816 no .
H8A H9B 3.0876 no .
H8A H9C 3.5710 no .
H8B H9A 3.5535 no .
H8B H19A 2.6859 no .
H8B H19B 3.5124 no .
H8B H19C 3.5868 no .
H8B H34A 3.1814 no .
H8B H35A 2.8483 no .
H8B H35C 2.2810 no .
H8C H9A 2.8402 no .
H8C H9B 2.5271 no .
H8C H9C 3.5742 no .
H8C H19A 2.7891 no .
H8C H19C 3.2720 no .
H9B H14B 3.4226 no .
H9B H15B 3.2358 no .
H9C H14B 2.1828 no .
H9C H15B 2.8326 no .
H10 H11A 2.8453 no .
H10 H11B 2.3452 no .
H10 H11C 2.3220 no .
H10 H12A 2.8577 no .
H10 H12B 2.3296 no .
H10 H12C 2.3687 no .
H10 H31A 3.3200 no .
H10 H34A 3.2682 no .
H10 H34B 3.4205 no .
H11A H12A 2.5336 no .
H11A H12B 2.9953 no .
H11A H12C 3.5954 no .
H11B H12A 3.5985 no .
H11B H12B 3.5783 no .
H11B H14A 2.4070 no .
H11B H14B 3.3945 no .
H11C H12A 2.9639 no .
H11C H12B 2.4934 no .
H11C H12C 3.5696 no .
H12B H31A 3.0030 no .
H12C H31A 2.7865 no .
H12C H31C 3.2910 no .
H12C H34A 3.2732 no .
H12C H34B 2.5724 no .
H14A H15A 2.2841 no .
H14A H15B 2.8632 no .
H14A H16B 2.9275 no .
H14B H15A 2.5935 no .
H14B H15B 2.2851 no .
H15A H16A 2.6025 no .
H15A H16B 2.3057 no .
H15B H16A 2.3050 no .
H15B H16B 2.8794 no .
H15B H20A 2.9539 no .
H16A H20A 2.3524 no .
H16A H20C 2.4625 no .
H16A H21 2.2343 no .
H16A H22B 3.4056 no .
H16B H21 2.5543 no .
H16B H22B 2.4373 no .
H16B H22C 3.3663 no .
H18 H19A 2.8559 no .
H18 H19B 2.2967 no .
H18 H19C 2.4216 no .
H18 H20A 2.8650 no .
H18 H20B 2.3517 no .
H18 H20C 2.3696 no .
H18 H21 3.3433 no .
H18 H23A 3.1896 no .
H18 H23C 2.3335 no .
H18 H25 2.2537 no .
H19A H20A 2.6514 no .
H19A H20B 3.1370 no .
H19A H35C 2.7615 no .
H19B H20B 3.5430 no .
H19B H25 3.1739 no .
H19B H35B 2.9165 no .
H19B H35C 2.5555 no .
H19C H20A 2.8585 no .
H19C H20B 2.4471 no .
H19C H20C 3.5346 no .
H20A H21 3.3951 no .
H20C H21 2.4919 no .
H20C H23C 2.7752 no .
H21 H22A 2.8461 no .
H21 H22B 2.3746 no .
H21 H22C 2.2961 no .
H21 H23A 2.8450 no .
H21 H23B 2.3024 no .
H21 H23C 2.3623 no .
H22A H23A 2.5218 no .
H22A H23B 2.9760 no .
H22A H23C 3.5931 no .
H22B H23A 3.5950 no .
H22C H23A 3.0117 no .
H22C H23B 2.5390 no .
H23A H25 2.0601 no .
H23B H25 3.4917 no .
H23C H25 2.4935 no .
H25 H26 2.3146 no .
H26 H27 2.3457 no .
H27 H28 2.3279 no .
H28 H30 2.3385 no .
H28 H32C 3.1516 no .
H28 H33 2.9534 no .
H28 H35B 2.9078 no .
H30 H31A 2.8508 no .
H30 H31B 2.3344 no .
H30 H31C 2.3538 no .
H30 H32A 2.3843 no .
H30 H32B 2.8676 no .
H30 H32C 2.3456 no .
H30 H33 2.6464 no .
H31A H32A 2.9288 no .
H31A H32B 2.5608 no .
H31A H32C 3.5996 no .
H31A H34B 2.8231 no .
H31B H32A 2.4840 no .
H31B H32B 3.0417 no .
H31B H32C 3.5649 no .
H31C H32A 3.5663 no .
H31C H33 2.6478 no .
H31C H34A 3.5734 no .
H31C H34B 2.1136 no .
H31C H34C 3.3555 no .
H33 H34A 2.8688 no .
H33 H34B 2.4049 no .
H33 H34C 2.3350 no .
H33 H35A 2.3908 no .
H33 H35B 2.3474 no .
H33 H35C 2.8696 no .
H34A H35A 2.8680 no .
H34A H35B 3.5785 no .
H34A H35C 2.5236 no .
H34B H35A 3.5767 no .
H34B H35C 3.5986 no .
H34C H35A 2.5204 no .
H34C H35B 3.5966 no .
H34C H35C 3.0925 no .
Br1 H26 3.3349 no 2_656
Br1 H31B 3.0539 no 3_667
Br1 H32A 3.3272 no 3_667
Br1 H33 3.0463 no 1_565
Br1 H35A 3.5132 no 1_565
Br1 H35B 3.3953 no 1_565
N2 H27 3.4777 no 2_656
C3 H8A 3.2919 no 2_556
C3 H19C 3.2654 no 4_555
C3 H20B 2.9781 no 4_555
C4 H8A 2.9036 no 2_556
C4 H14B 3.2179 no 2_546
C4 H15A 3.4647 no 2_546
C4 H20B 3.0094 no 4_555
C5 H8A 3.4233 no 2_556
C5 H14B 3.3249 no 2_546
C8 H4 3.4903 no 2_546
C8 H15A 3.1652 no 1_545
C9 H11A 3.5624 no 2_546
C9 H15B 3.5774 no 3_566
C9 H16A 3.5607 no 3_566
C9 H20A 3.0936 no 3_566
C9 H20B 3.5354 no 3_566
C9 H20C 3.4168 no 3_566
C11 H9A 3.5210 no 2_556
C11 H20C 3.2596 no 4_565
C11 H21 3.3478 no 4_565
C11 H23B 3.5225 no 4_565
C11 H34C 2.8877 no 1_565
C11 H35A 3.3683 no 1_565
C12 H18 3.4524 no 4_555
C12 H19C 3.3098 no 4_555
C12 H21 3.1328 no 4_565
C12 H22C 3.3516 no 4_565
C12 H23B 3.4722 no 4_565
C14 H4 2.9535 no 2_556
C14 H5 3.3632 no 2_556
C14 H35A 3.4002 no 1_565
C15 H4 2.9559 no 2_556
C15 H9B 3.3362 no 3_566
C16 H9B 3.5609 no 3_566
C18 H12C 3.3478 no 4_554
C18 H34B 3.5723 no 4_554
C19 H3 3.3997 no 4_554
C19 H12A 3.3202 no 4_554
C19 H12C 3.4031 no 4_554
C20 H9A 3.5119 no 3_566
C20 H9B 3.3395 no 3_566
C20 H9C 3.1842 no 3_566
C20 H11A 3.5128 no 4_564
C20 H34B 3.5443 no 4_554
C20 H34C 3.2534 no 4_554
C21 H11C 3.5769 no 4_564
C21 H12A 3.5393 no 4_564
C21 H12B 3.3112 no 4_564
C22 H12B 3.3936 no 4_564
C22 H27 3.4029 no 1_565
C22 H32C 3.4668 no 2_656
C22 H35B 3.3375 no 1_565
C23 H11C 3.0917 no 4_564
C23 H12B 3.3358 no 4_564
C23 H30 3.5568 no 2_656
C23 H31C 3.1149 no 4_554
C23 H32A 3.4358 no 2_656
C23 H32C 3.3173 no 2_656
C23 H34B 3.5730 no 4_554
C24 H27 3.0093 no 2_656
C25 H27 2.9994 no 2_656
C26 H22A 3.3146 no 2_646
C26 H22C 3.2194 no 1_545
C26 H27 3.4666 no 2_656
C26 H31A 3.5272 no 4_554
C26 H31B 3.3696 no 4_554
C26 H32B 3.5962 no 2_646
C26 H32C 3.4268 no 2_646
C27 H22A 3.4768 no 1_545
C27 H22A 2.9325 no 2_646
C27 H22C 2.9295 no 1_545
C27 H23A 3.4082 no 2_646
C27 H32C 3.4047 no 2_646
C28 H22A 3.3981 no 2_646
C28 H22C 3.5139 no 1_545
C28 H23A 3.1720 no 2_646
C29 H27 3.4633 no 2_656
C30 H23B 3.5907 no 2_646
C31 H23C 3.4475 no 4_555
C31 H25 3.3690 no 4_555
C31 H26 3.0278 no 4_555
C31 H32B 3.3921 no 3_667
C32 H23B 2.9631 no 2_646
C32 H26 3.1902 no 2_656
C32 H31A 3.3575 no 3_667
C32 H32B 3.4320 no 3_667
C33 H11C 3.5101 no 1_545
C34 H11C 3.2756 no 1_545
C34 H18 3.4937 no 4_555
C34 H20B 3.4076 no 4_555
C34 H20C 3.3925 no 4_555
C34 H23C 3.1214 no 4_555
C35 H11B 3.5064 no 1_545
C35 H14A 3.5032 no 1_545
C35 H16B 3.4214 no 1_545
C35 H22B 3.3411 no 1_545
H3 C19 3.3997 no 4_555
H3 H8A 3.4688 no 2_556
H3 H19C 2.4699 no 4_555
H3 H20B 2.8625 no 4_555
H4 C8 3.4903 no 2_556
H4 C14 2.9535 no 2_546
H4 C15 2.9559 no 2_546
H4 H8A 2.8361 no 2_556
H4 H8C 3.3820 no 2_556
H4 H9C 3.1419 no 2_546
H4 H14A 2.9921 no 2_546
H4 H14B 2.5546 no 2_546
H4 H15A 2.5656 no 2_546
H4 H15B 2.9948 no 2_546
H4 H20B 2.9237 no 4_555
H5 C14 3.3632 no 2_546
H5 H14A 3.0739 no 2_546
H5 H14B 2.7609 no 2_546
H8A C3 3.2919 no 2_546
H8A C4 2.9036 no 2_546
H8A C5 3.4233 no 2_546
H8A H3 3.4688 no 2_546
H8A H4 2.8361 no 2_546
H8A H15A 3.2430 no 1_545
H8B H14A 3.2662 no 1_545
H8B H15A 3.0353 no 1_545
H8C H4 3.3820 no 2_546
H8C H15A 2.7062 no 1_545
H9A C11 3.5210 no 2_546
H9A C20 3.5119 no 3_566
H9A H11A 2.6806 no 2_546
H9A H11B 3.5532 no 2_546
H9A H16A 3.3809 no 3_566
H9A H20A 3.2683 no 3_566
H9A H20B 3.5811 no 3_566
H9A H20C 3.1250 no 3_566
H9B C15 3.3362 no 3_566
H9B C16 3.5609 no 3_566
H9B C20 3.3395 no 3_566
H9B H15A 3.5911 no 3_566
H9B H15B 2.6025 no 3_566
H9B H16A 2.9084 no 3_566
H9B H20A 2.6779 no 3_566
H9B H20B 3.5524 no 3_566
H9B H20C 3.3116 no 3_566
H9C C20 3.1842 no 3_566
H9C H4 3.1419 no 2_556
H9C H20A 2.8460 no 3_566
H9C H20B 2.9389 no 3_566
H9C H20C 3.2430 no 3_566
H11A C9 3.5624 no 2_556
H11A C20 3.5128 no 4_565
H11A H9A 2.6806 no 2_556
H11A H16A 3.1825 no 4_565
H11A H20C 2.5747 no 4_565
H11A H21 2.9548 no 4_565
H11A H34C 2.9627 no 1_565
H11B C35 3.5064 no 1_565
H11B H9A 3.5532 no 2_556
H11B H33 3.5888 no 1_565
H11B H34C 2.7530 no 1_565
H11B H35A 2.6199 no 1_565
H11C C21 3.5769 no 4_565
H11C C23 3.0917 no 4_565
H11C C33 3.5101 no 1_565
H11C C34 3.2756 no 1_565
H11C H20C 3.1172 no 4_565
H11C H21 2.9807 no 4_565
H11C H23B 2.6663 no 4_565
H11C H23C 2.8063 no 4_565
H11C H33 3.0153 no 1_565
H11C H34C 2.4740 no 1_565
H11C H35A 3.2581 no 1_565
H12A C19 3.3202 no 4_555
H12A C21 3.5393 no 4_565
H12A H16A 3.1676 no 4_565
H12A H16B 3.1429 no 4_565
H12A H18 3.5030 no 4_555
H12A H19B 3.1700 no 4_555
H12A H19C 2.6921 no 4_555
H12A H21 2.6849 no 4_565
H12A H22C 3.2105 no 4_565
H12B C21 3.3112 no 4_565
H12B C22 3.3936 no 4_565
H12B C23 3.3358 no 4_565
H12B H21 2.7632 no 4_565
H12B H22C 2.6807 no 4_565
H12B H23B 2.6134 no 4_565
H12B H32A 2.9532 no 3_667
H12B H32C 3.4704 no 3_667
H12C C18 3.3478 no 4_555
H12C C19 3.4031 no 4_555
H12C H18 2.6011 no 4_555
H12C H19B 3.3194 no 4_555
H12C H19C 3.0391 no 4_555
H12C H20B 3.4922 no 4_555
H12C H25 3.5326 no 4_555
H14A C35 3.5032 no 1_565
H14A H4 2.9921 no 2_556
H14A H5 3.0739 no 2_556
H14A H8B 3.2662 no 1_565
H14A H35A 2.5942 no 1_565
H14B C4 3.2179 no 2_556
H14B C5 3.3249 no 2_556
H14B H4 2.5546 no 2_556
H14B H5 2.7609 no 2_556
H15A C4 3.4647 no 2_556
H15A C8 3.1652 no 1_565
H15A H4 2.5656 no 2_556
H15A H8A 3.2430 no 1_565
H15A H8B 3.0353 no 1_565
H15A H8C 2.7062 no 1_565
H15A H9B 3.5911 no 3_566
H15B C9 3.5774 no 3_566
H15B H4 2.9948 no 2_556
H15B H9B 2.6025 no 3_566
H16A C9 3.5607 no 3_566
H16A H9A 3.3809 no 3_566
H16A H9B 2.9084 no 3_566
H16A H11A 3.1825 no 4_564
H16A H12A 3.1676 no 4_564
H16B C35 3.4214 no 1_565
H16B H12A 3.1429 no 4_564
H16B H19B 3.4128 no 1_565
H16B H19C 3.4234 no 1_565
H16B H35A 3.1366 no 1_565
H16B H35B 3.1108 no 1_565
H16B H35C 3.4585 no 1_565
H18 C12 3.4524 no 4_554
H18 C34 3.4937 no 4_554
H18 H12A 3.5030 no 4_554
H18 H12C 2.6011 no 4_554
H18 H31C 3.4003 no 4_554
H18 H34B 2.7688 no 4_554
H18 H34C 3.4059 no 4_554
H19B H12A 3.1700 no 4_554
H19B H12C 3.3194 no 4_554
H19B H16B 3.4128 no 1_545
H19C C3 3.2654 no 4_554
H19C C12 3.3098 no 4_554
H19C H3 2.4699 no 4_554
H19C H12A 2.6921 no 4_554
H19C H12C 3.0391 no 4_554
H19C H16B 3.4234 no 1_545
H20A C9 3.0936 no 3_566
H20A H9A 3.2683 no 3_566
H20A H9B 2.6779 no 3_566
H20A H9C 2.8460 no 3_566
H20B C3 2.9781 no 4_554
H20B C4 3.0094 no 4_554
H20B C9 3.5354 no 3_566
H20B C34 3.4076 no 4_554
H20B H3 2.8625 no 4_554
H20B H4 2.9237 no 4_554
H20B H9A 3.5811 no 3_566
H20B H9B 3.5524 no 3_566
H20B H9C 2.9389 no 3_566
H20B H12C 3.4922 no 4_554
H20B H34A 3.3767 no 4_554
H20B H34B 3.2640 no 4_554
H20B H34C 3.0227 no 4_554
H20C C9 3.4168 no 3_566
H20C C11 3.2596 no 4_564
H20C C34 3.3925 no 4_554
H20C H9A 3.1250 no 3_566
H20C H9B 3.3116 no 3_566
H20C H9C 3.2430 no 3_566
H20C H11A 2.5747 no 4_564
H20C H11C 3.1172 no 4_564
H20C H34B 3.2994 no 4_554
H20C H34C 2.6936 no 4_554
H21 C11 3.3478 no 4_564
H21 C12 3.1328 no 4_564
H21 H11A 2.9548 no 4_564
H21 H11C 2.9807 no 4_564
H21 H12A 2.6849 no 4_564
H21 H12B 2.7632 no 4_564
H22A C26 3.3146 no 2_656
H22A C27 3.4768 no 1_565
H22A C27 2.9325 no 2_656
H22A C28 3.3981 no 2_656
H22A H26 3.5219 no 2_656
H22A H27 3.1132 no 1_565
H22A H27 2.9150 no 2_656
H22A H32C 3.3171 no 2_656
H22B C35 3.3411 no 1_565
H22B H35A 3.3686 no 1_565
H22B H35B 2.5089 no 1_565
H22C C12 3.3516 no 4_564
H22C C26 3.2194 no 1_565
H22C C27 2.9295 no 1_565
H22C C28 3.5139 no 1_565
H22C H12A 3.2105 no 4_564
H22C H12B 2.6807 no 4_564
H22C H26 3.3741 no 1_565
H22C H27 2.8870 no 1_565
H22C H32C 2.8592 no 2_656
H22C H35B 3.4083 no 1_565
H23A C27 3.4082 no 2_656
H23A C28 3.1720 no 2_656
H23A H27 3.1826 no 2_656
H23A H28 2.7212 no 2_656
H23A H30 3.1264 no 2_656
H23A H31B 3.5028 no 4_554
H23A H31C 2.9708 no 4_554
H23A H32C 3.1868 no 2_656
H23B C11 3.5225 no 4_564
H23B C12 3.4722 no 4_564
H23B C30 3.5907 no 2_656
H23B C32 2.9631 no 2_656
H23B H11C 2.6663 no 4_564
H23B H12B 2.6134 no 4_564
H23B H30 3.1195 no 2_656
H23B H31C 3.4386 no 4_554
H23B H32A 2.5178 no 2_656
H23B H32C 2.6519 no 2_656
H23C C31 3.4475 no 4_554
H23C C34 3.1214 no 4_554
H23C H11C 2.8063 no 4_564
H23C H31C 2.5042 no 4_554
H23C H33 3.3044 no 4_554
H23C H34B 2.6092 no 4_554
H23C H34C 2.8545 no 4_554
H25 C31 3.3690 no 4_554
H25 H12C 3.5326 no 4_554
H25 H27 3.2335 no 2_656
H25 H28 3.5583 no 2_656
H25 H31A 3.4142 no 4_554
H25 H31B 3.2320 no 4_554
H25 H31C 2.9183 no 4_554
H26 Br1 3.3349 no 2_646
H26 C31 3.0278 no 4_554
H26 C32 3.1902 no 2_646
H26 H22A 3.5219 no 2_646
H26 H22C 3.3741 no 1_545
H26 H31A 2.7622 no 4_554
H26 H31B 2.5742 no 4_554
H26 H31C 3.2925 no 4_554
H26 H32A 3.4720 no 2_646
H26 H32B 2.7482 no 2_646
H26 H32C 2.8804 no 2_646
H27 N2 3.4777 no 2_646
H27 C22 3.4029 no 1_545
H27 C24 3.0093 no 2_646
H27 C25 2.9994 no 2_646
H27 C26 3.4666 no 2_646
H27 C29 3.4633 no 2_646
H27 H22A 3.1132 no 1_545
H27 H22A 2.9150 no 2_646
H27 H22C 2.8870 no 1_545
H27 H23A 3.1826 no 2_646
H27 H25 3.2335 no 2_646
H27 H32C 2.8453 no 2_646
H28 H23A 2.7212 no 2_646
H28 H25 3.5583 no 2_646
H28 H31B 3.5909 no 3_657
H30 C23 3.5568 no 2_646
H30 H23A 3.1264 no 2_646
H30 H23B 3.1195 no 2_646
H30 H31B 3.5446 no 3_657
H31A C26 3.5272 no 4_555
H31A C32 3.3575 no 3_667
H31A H25 3.4142 no 4_555
H31A H26 2.7622 no 4_555
H31A H32A 2.9665 no 3_667
H31A H32B 2.9261 no 3_667
H31B Br1 3.0539 no 3_667
H31B C26 3.3696 no 4_555
H31B H23A 3.5028 no 4_555
H31B H25 3.2320 no 4_555
H31B H26 2.5742 no 4_555
H31B H28 3.5909 no 3_657
H31B H30 3.5446 no 3_657
H31B H32B 3.0372 no 3_667
H31C C23 3.1149 no 4_555
H31C H18 3.4003 no 4_555
H31C H23A 2.9708 no 4_555
H31C H23B 3.4386 no 4_555
H31C H23C 2.5042 no 4_555
H31C H25 2.9183 no 4_555
H31C H26 3.2925 no 4_555
H32A Br1 3.3272 no 3_667
H32A C23 3.4358 no 2_646
H32A H12B 2.9532 no 3_667
H32A H23B 2.5178 no 2_646
H32A H26 3.4720 no 2_656
H32A H31A 2.9665 no 3_667
H32A H32B 3.0043 no 3_667
H32B C26 3.5962 no 2_656
H32B C31 3.3921 no 3_667
H32B C32 3.4320 no 3_667
H32B H26 2.7482 no 2_656
H32B H31A 2.9261 no 3_667
H32B H31B 3.0372 no 3_667
H32B H32A 3.0043 no 3_667
H32B H32B 3.0543 no 3_667
H32C C22 3.4668 no 2_646
H32C C23 3.3173 no 2_646
H32C C26 3.4268 no 2_656
H32C C27 3.4047 no 2_656
H32C H12B 3.4704 no 3_667
H32C H22A 3.3171 no 2_646
H32C H22C 2.8592 no 2_646
H32C H23A 3.1868 no 2_646
H32C H23B 2.6519 no 2_646
H32C H26 2.8804 no 2_656
H32C H27 2.8453 no 2_656
H33 Br1 3.0463 no 1_545
H33 H11B 3.5888 no 1_545
H33 H11C 3.0153 no 1_545
H33 H23C 3.3044 no 4_555
H34A H20B 3.3767 no 4_555
H34B C18 3.5723 no 4_555
H34B C20 3.5443 no 4_555
H34B C23 3.5730 no 4_555
H34B H18 2.7688 no 4_555
H34B H20B 3.2640 no 4_555
H34B H20C 3.2994 no 4_555
H34B H23C 2.6092 no 4_555
H34C C11 2.8877 no 1_545
H34C C20 3.2534 no 4_555
H34C H11A 2.9627 no 1_545
H34C H11B 2.7530 no 1_545
H34C H11C 2.4740 no 1_545
H34C H18 3.4059 no 4_555
H34C H20B 3.0227 no 4_555
H34C H20C 2.6936 no 4_555
H34C H23C 2.8545 no 4_555
H35A Br1 3.5132 no 1_545
H35A C11 3.3683 no 1_545
H35A C14 3.4002 no 1_545
H35A H11B 2.6199 no 1_545
H35A H11C 3.2581 no 1_545
H35A H14A 2.5942 no 1_545
H35A H16B 3.1366 no 1_545
H35A H22B 3.3686 no 1_545
H35B Br1 3.3953 no 1_545
H35B C22 3.3375 no 1_545
H35B H16B 3.1108 no 1_545
H35B H22B 2.5089 no 1_545
H35B H22C 3.4083 no 1_545
H35C H16B 3.4585 no 1_545

loop_
_geom_torsion_atom_site_label_1
_geom_torsion_atom_site_label_2
_geom_torsion_atom_site_label_3
_geom_torsion_atom_site_label_4
_geom_torsion
_geom_torsion_publ_flag
Br1 Fe1 P2 C29 -99.213(19) no
Br1 Fe1 P2 C30 12.32(4) no
Br1 Fe1 P2 C33 148.55(2) no
Br1 Fe1 N1 C1 -93.89(12) no
Br1 Fe1 N1 C13 67.35(11) no
Br1 Fe1 N2 P1 -88.04(8) no
Br1 Fe1 N2 C24 100.23(10) no
P2 Fe1 N1 C1 54.80(14) no
P2 Fe1 N1 C13 -143.96(7) no
N1 Fe1 P2 C29 109.85(6) no
N1 Fe1 P2 C30 -138.62(7) no
N1 Fe1 P2 C33 -2.39(7) no
P2 Fe1 N2 P1 159.16(9) no
P2 Fe1 N2 C24 -12.57(9) no
N2 Fe1 P2 C29 9.05(5) no
N2 Fe1 P2 C30 120.58(5) no
N2 Fe1 P2 C33 -103.19(5) no
N1 Fe1 N2 P1 41.53(10) no
N1 Fe1 N2 C24 -130.20(10) no
N2 Fe1 N1 C1 144.28(12) no
N2 Fe1 N1 C13 -54.48(10) no
N2 P1 C17 C13 -25.63(16) no
N2 P1 C17 C16 156.69(10) no
C17 P1 N2 Fe1 -8.72(11) no
C17 P1 N2 C24 162.46(12) no
N2 P1 C18 C19 42.96(15) no
N2 P1 C18 C20 166.73(13) no
C18 P1 N2 Fe1 -129.33(10) no
C18 P1 N2 C24 41.85(17) no
N2 P1 C21 C22 -51.55(15) no
N2 P1 C21 C23 76.07(13) no
C21 P1 N2 Fe1 107.95(11) no
C21 P1 N2 C24 -80.87(15) no
C17 P1 C18 C19 -77.83(13) no
C17 P1 C18 C20 45.93(16) no
C18 P1 C17 C13 96.07(15) no
C18 P1 C17 C16 -81.61(13) no
C17 P1 C21 C22 68.59(12) no
C17 P1 C21 C23 -163.79(10) no
C21 P1 C17 C13 -150.75(13) no
C21 P1 C17 C16 31.57(12) no
C18 P1 C21 C22 -176.44(11) no
C18 P1 C21 C23 -48.83(12) no
C21 P1 C18 C19 171.41(11) no
C21 P1 C18 C20 -64.83(15) no
Fe1 P2 C29 C24 -6.74(12) no
Fe1 P2 C29 C28 172.66(11) no
Fe1 P2 C30 C31 78.12(13) no
Fe1 P2 C30 C32 -45.26(17) no
Fe1 P2 C33 C34 -50.79(12) no
Fe1 P2 C33 C35 71.31(14) no
C29 P2 C30 C31 -173.49(11) no
C29 P2 C30 C32 63.14(14) no
C30 P2 C29 C24 -133.33(12) no
C30 P2 C29 C28 46.07(15) no
C29 P2 C33 C34 -158.69(9) no
C29 P2 C33 C35 -36.59(13) no
C33 P2 C29 C24 116.39(12) no
C33 P2 C29 C28 -64.21(14) no
C30 P2 C33 C34 92.23(12) no
C30 P2 C33 C35 -145.67(12) no
C33 P2 C30 C31 -63.16(14) no
C33 P2 C30 C32 173.47(13) no
Fe1 N1 C1 C2 38.1(3) no
Fe1 N1 C1 C6 -137.57(12) no
Fe1 N1 C13 C14 -139.15(12) no
Fe1 N1 C13 C17 33.9(2) no
C1 N1 C13 C14 24.8(3) no
C1 N1 C13 C17 -162.08(15) no
C13 N1 C1 C2 -121.51(16) no
C13 N1 C1 C6 62.9(3) no
Fe1 N2 C24 C25 -167.33(10) no
Fe1 N2 C24 C29 11.8(2) no
P1 N2 C24 C25 22.0(3) no
P1 N2 C24 C29 -158.92(12) no
N1 C1 C2 C3 -176.71(14) no
N1 C1 C2 C10 5.2(3) no
N1 C1 C6 C5 176.25(14) no
N1 C1 C6 C7 -2.1(3) no
C2 C1 C6 C5 0.6(3) no
C2 C1 C6 C7 -177.76(15) no
C6 C1 C2 C3 -1.0(3) no
C6 C1 C2 C10 -179.09(15) no
C1 C2 C3 C4 0.8(3) no
C1 C2 C10 C11 86.0(3) no
C1 C2 C10 C12 -148.54(16) no
C3 C2 C10 C11 -92.1(2) no
C3 C2 C10 C12 33.4(3) no
C10 C2 C3 C4 178.95(16) no
C2 C3 C4 C5 -0.2(3) no
C3 C4 C5 C6 -0.3(3) no
C4 C5 C6 C1 0.0(3) no
C4 C5 C6 C7 178.48(17) no
C1 C6 C7 C8 113.2(2) no
C1 C6 C7 C9 -124.35(19) no
C5 C6 C7 C8 -65.1(3) no
C5 C6 C7 C9 57.3(3) no
N1 C13 C14 C15 -167.98(14) no
N1 C13 C17 P1 11.0(3) no
N1 C13 C17 C16 -171.11(15) no
C14 C13 C17 P1 -175.26(13) no
C14 C13 C17 C16 2.62(17) no
C17 C13 C14 C15 17.76(17) no
C13 C14 C15 C16 -30.33(17) no
C14 C15 C16 C17 31.51(18) no
C15 C16 C17 P1 156.45(13) no
C15 C16 C17 C13 -21.68(17) no
N2 C24 C25 C26 179.97(14) no
N2 C24 C29 P2 -1.6(3) no
N2 C24 C29 C28 179.00(13) no
C25 C24 C29 P2 177.57(13) no
C25 C24 C29 C28 -1.8(3) no
C29 C24 C25 C26 0.8(3) no
C24 C25 C26 C27 0.6(3) no
C25 C26 C27 C28 -1.0(3) no
C26 C27 C28 C29 0.0(3) no
C27 C28 C29 P2 -177.92(14) no
C27 C28 C29 C24 1.5(3) no
